data_4509722
loop_
_publ_author_name
'Li, Yitao'
'Li, Lin'
'Zhu, Yanping'
'Meng, Xianggao'
'Wu, Anxin'

_publ_section_title
;
 Solvent Effect on Pseudopolymorphism of Hemicyclohexylcucurbit[6]uril
;
_journal_issue 10
_journal_name_full 'Crystal Growth &amp; Design'
_journal_page_first 4255
_journal_paper_doi 10.1021/cg9007262
_journal_volume 9
_journal_year 2009
_chemical_formula_moiety 'C48 H72 N12 O6, 0.5(C Cl4)'
_chemical_formula_sum 'C48.5 H72 Cl2 N12 O6'
_chemical_formula_weight 990.08
_chemical_name_systematic
; 
 ? 
;
_space_group_IT_number 228
_symmetry_cell_setting cubic
_symmetry_space_group_name_Hall '-F 4ud 2vw 3'
_symmetry_space_group_name_H-M 'F d -3 c :2'
_atom_sites_solution_hydrogens geom
_atom_sites_solution_primary direct
_atom_sites_solution_secondary difmap
_audit_creation_method SHELXL-97
_cell_angle_alpha 90.00
_cell_angle_beta 90.00
_cell_angle_gamma 90.00
_cell_formula_units_Z 32
_cell_length_a 35.0242(16)
_cell_length_b 35.0242(16)
_cell_length_c 35.0242(16)
_cell_measurement_reflns_used 8294
_cell_measurement_temperature 293(2)
_cell_measurement_theta_max 18.56
_cell_measurement_theta_min 2.33
_cell_volume 42964(3)
_computing_cell_refinement 'Bruker SMART'
_computing_data_collection 'Bruker SMART'
_computing_data_reduction 'Bruker SAINT'
_computing_molecular_graphics 'Bruker SHELXTL'
_computing_publication_material 'Bruker SHELXTL'
_computing_structure_refinement 'SHELXL-97 (Sheldrick, 1997)'
_computing_structure_solution 'SHELXS-97 (Sheldrick, 1990)'
_diffrn_ambient_temperature 293(2)
_diffrn_measured_fraction_theta_full 0.996
_diffrn_measured_fraction_theta_max 0.996
_diffrn_measurement_device_type 'CCD area detector'
_diffrn_measurement_method 'phi and omega scans'
_diffrn_radiation_monochromator graphite
_diffrn_radiation_source 'fine-focus sealed tube'
_diffrn_radiation_type MoK\a
_diffrn_radiation_wavelength 0.71073
_diffrn_reflns_av_R_equivalents 0.1063
_diffrn_reflns_av_sigmaI/netI 0.0244
_diffrn_reflns_limit_h_max 43
_diffrn_reflns_limit_h_min -43
_diffrn_reflns_limit_k_max 43
_diffrn_reflns_limit_k_min -39
_diffrn_reflns_limit_l_max 39
_diffrn_reflns_limit_l_min -43
_diffrn_reflns_number 101582
_diffrn_reflns_theta_full 25.98
_diffrn_reflns_theta_max 25.98
_diffrn_reflns_theta_min 1.64
_exptl_absorpt_coefficient_mu 0.178
_exptl_absorpt_correction_type none
_exptl_crystal_colour colorless
_exptl_crystal_density_diffrn 1.225
_exptl_crystal_density_method 'not measured'
_exptl_crystal_description block
_exptl_crystal_F_000 16928
_exptl_crystal_size_max 0.30
_exptl_crystal_size_mid 0.20
_exptl_crystal_size_min 0.20
_refine_diff_density_max 0.359
_refine_diff_density_min -0.379
_refine_diff_density_rms 0.068
_refine_ls_extinction_method none
_refine_ls_goodness_of_fit_ref 1.014
_refine_ls_hydrogen_treatment constr
_refine_ls_matrix_type full
_refine_ls_number_parameters 104
_refine_ls_number_reflns 1766
_refine_ls_number_restraints 0
_refine_ls_restrained_S_all 1.014
_refine_ls_R_factor_all 0.1191
_refine_ls_R_factor_gt 0.0856
_refine_ls_shift/su_max 0.470
_refine_ls_shift/su_mean 0.054
_refine_ls_structure_factor_coef Fsqd
_refine_ls_weighting_details 'calc w=1/[\s^2^(Fo^2^)+(0.1767P)^2^+0.0000P] where P=(Fo^2^+2Fc^2^)/3'
_refine_ls_weighting_scheme calc
_refine_ls_wR_factor_gt 0.2430
_refine_ls_wR_factor_ref 0.2639
_reflns_number_gt 1021
_reflns_number_total 1766
_reflns_threshold_expression >2sigma(I)
_cod_data_source_file cg9007262sup1.cif
_cod_data_source_block t
_cod_depositor_comments
;
The following automatic conversions were performed:

'_symmetry_cell_setting' value 'Cubic' changed to 'cubic' according
to /home/saulius/struct/CIF-dictionaries/cif_core.dic dictionary
named 'cif_core.dic' version 2.4.2 from 2011-04-26.

Automatic conversion script
Id: cif_fix_values 1891 2012-01-12 08:04:46Z andrius 

2022-01-02
Z value and formula fixed to values more according to usual
chemical conventions.                 miguel
;
_cod_original_formula_sum 'C97 H144 Cl4 N24 O12'
_cod_original_formula_weight 1980.16
_cod_original_formula_moiety 'C97 H144 Cl4 N24 O12'
_cod_original_formula_units_Z 16
_cod_original_sg_symbol_Hall '-F 4cvw 2vw'
_cod_original_sg_symbol_H-M Fd-3c
_cod_database_code 4509722

loop_
_symmetry_equiv_pos_as_xyz
'x, y, z'
'-y, x+1/4, z+3/4'
'-x+3/4, -y+1/4, z+1/2'
'y+3/4, -x, z+1/4'
'x, -y+1/4, -z+1/4'
'y+3/4, x+1/4, -z'
'-x+3/4, y, -z+3/4'
'-y, -x, -z+1/2'
'z, x, y'
'-x, z+1/4, y+3/4'
'-z+3/4, -x+1/4, y+1/2'
'x+3/4, -z, y+1/4'
'z, -x+1/4, -y+1/4'
'x+3/4, z+1/4, -y'
'-z+3/4, x, -y+3/4'
'-x, -z, -y+1/2'
'y, z, x'
'-z+1/2, -y, -x'
'-z, y+3/4, x+1/4'
'z+1/4, y+3/4, -x'
'z+3/4, -y, x+1/4'
'y, -z+3/4, -x+3/4'
'-y+1/4, -z+1/4, x'
'-y+1/4, z+1/2, -x+3/4'
'x, y+1/2, z+1/2'
'-y, x+3/4, z+5/4'
'-x+3/4, -y+3/4, z+1'
'y+3/4, -x+1/2, z+3/4'
'x, -y+3/4, -z+3/4'
'y+3/4, x+3/4, -z+1/2'
'-x+3/4, y+1/2, -z+5/4'
'-y, -x+1/2, -z+1'
'z, x+1/2, y+1/2'
'-x, z+3/4, y+5/4'
'-z+3/4, -x+3/4, y+1'
'x+3/4, -z+1/2, y+3/4'
'z, -x+3/4, -y+3/4'
'x+3/4, z+3/4, -y+1/2'
'-z+3/4, x+1/2, -y+5/4'
'-x, -z+1/2, -y+1'
'y, z+1/2, x+1/2'
'-z+1/2, -y+1/2, -x+1/2'
'-z, y+5/4, x+3/4'
'z+1/4, y+5/4, -x+1/2'
'z+3/4, -y+1/2, x+3/4'
'y, -z+5/4, -x+5/4'
'-y+1/4, -z+3/4, x+1/2'
'-y+1/4, z+1, -x+5/4'
'x+1/2, y, z+1/2'
'-y+1/2, x+1/4, z+5/4'
'-x+5/4, -y+1/4, z+1'
'y+5/4, -x, z+3/4'
'x+1/2, -y+1/4, -z+3/4'
'y+5/4, x+1/4, -z+1/2'
'-x+5/4, y, -z+5/4'
'-y+1/2, -x, -z+1'
'z+1/2, x, y+1/2'
'-x+1/2, z+1/4, y+5/4'
'-z+5/4, -x+1/4, y+1'
'x+5/4, -z, y+3/4'
'z+1/2, -x+1/4, -y+3/4'
'x+5/4, z+1/4, -y+1/2'
'-z+5/4, x, -y+5/4'
'-x+1/2, -z, -y+1'
'y+1/2, z, x+1/2'
'-z+1, -y, -x+1/2'
'-z+1/2, y+3/4, x+3/4'
'z+3/4, y+3/4, -x+1/2'
'z+5/4, -y, x+3/4'
'y+1/2, -z+3/4, -x+5/4'
'-y+3/4, -z+1/4, x+1/2'
'-y+3/4, z+1/2, -x+5/4'
'x+1/2, y+1/2, z'
'-y+1/2, x+3/4, z+3/4'
'-x+5/4, -y+3/4, z+1/2'
'y+5/4, -x+1/2, z+1/4'
'x+1/2, -y+3/4, -z+1/4'
'y+5/4, x+3/4, -z'
'-x+5/4, y+1/2, -z+3/4'
'-y+1/2, -x+1/2, -z+1/2'
'z+1/2, x+1/2, y'
'-x+1/2, z+3/4, y+3/4'
'-z+5/4, -x+3/4, y+1/2'
'x+5/4, -z+1/2, y+1/4'
'z+1/2, -x+3/4, -y+1/4'
'x+5/4, z+3/4, -y'
'-z+5/4, x+1/2, -y+3/4'
'-x+1/2, -z+1/2, -y+1/2'
'y+1/2, z+1/2, x'
'-z+1, -y+1/2, -x'
'-z+1/2, y+5/4, x+1/4'
'z+3/4, y+5/4, -x'
'z+5/4, -y+1/2, x+1/4'
'y+1/2, -z+5/4, -x+3/4'
'-y+3/4, -z+3/4, x'
'-y+3/4, z+1, -x+3/4'
'-x, -y, -z'
'y, -x-1/4, -z-3/4'
'x-3/4, y-1/4, -z-1/2'
'-y-3/4, x, -z-1/4'
'-x, y-1/4, z-1/4'
'-y-3/4, -x-1/4, z'
'x-3/4, -y, z-3/4'
'y, x, z-1/2'
'-z, -x, -y'
'x, -z-1/4, -y-3/4'
'z-3/4, x-1/4, -y-1/2'
'-x-3/4, z, -y-1/4'
'-z, x-1/4, y-1/4'
'-x-3/4, -z-1/4, y'
'z-3/4, -x, y-3/4'
'x, z, y-1/2'
'-y, -z, -x'
'z-1/2, y, x'
'z, -y-3/4, -x-1/4'
'-z-1/4, -y-3/4, x'
'-z-3/4, y, -x-1/4'
'-y, z-3/4, x-3/4'
'y-1/4, z-1/4, -x'
'y-1/4, -z-1/2, x-3/4'
'-x, -y+1/2, -z+1/2'
'y, -x+1/4, -z-1/4'
'x-3/4, y+1/4, -z'
'-y-3/4, x+1/2, -z+1/4'
'-x, y+1/4, z+1/4'
'-y-3/4, -x+1/4, z+1/2'
'x-3/4, -y+1/2, z-1/4'
'y, x+1/2, z'
'-z, -x+1/2, -y+1/2'
'x, -z+1/4, -y-1/4'
'z-3/4, x+1/4, -y'
'-x-3/4, z+1/2, -y+1/4'
'-z, x+1/4, y+1/4'
'-x-3/4, -z+1/4, y+1/2'
'z-3/4, -x+1/2, y-1/4'
'x, z+1/2, y'
'-y, -z+1/2, -x+1/2'
'z-1/2, y+1/2, x+1/2'
'z, -y-1/4, -x+1/4'
'-z-1/4, -y-1/4, x+1/2'
'-z-3/4, y+1/2, -x+1/4'
'-y, z-1/4, x-1/4'
'y-1/4, z+1/4, -x+1/2'
'y-1/4, -z, x-1/4'
'-x+1/2, -y, -z+1/2'
'y+1/2, -x-1/4, -z-1/4'
'x-1/4, y-1/4, -z'
'-y-1/4, x, -z+1/4'
'-x+1/2, y-1/4, z+1/4'
'-y-1/4, -x-1/4, z+1/2'
'x-1/4, -y, z-1/4'
'y+1/2, x, z'
'-z+1/2, -x, -y+1/2'
'x+1/2, -z-1/4, -y-1/4'
'z-1/4, x-1/4, -y'
'-x-1/4, z, -y+1/4'
'-z+1/2, x-1/4, y+1/4'
'-x-1/4, -z-1/4, y+1/2'
'z-1/4, -x, y-1/4'
'x+1/2, z, y'
'-y+1/2, -z, -x+1/2'
'z, y, x+1/2'
'z+1/2, -y-3/4, -x+1/4'
'-z+1/4, -y-3/4, x+1/2'
'-z-1/4, y, -x+1/4'
'-y+1/2, z-3/4, x-1/4'
'y+1/4, z-1/4, -x+1/2'
'y+1/4, -z-1/2, x-1/4'
'-x+1/2, -y+1/2, -z'
'y+1/2, -x+1/4, -z-3/4'
'x-1/4, y+1/4, -z-1/2'
'-y-1/4, x+1/2, -z-1/4'
'-x+1/2, y+1/4, z-1/4'
'-y-1/4, -x+1/4, z'
'x-1/4, -y+1/2, z-3/4'
'y+1/2, x+1/2, z-1/2'
'-z+1/2, -x+1/2, -y'
'x+1/2, -z+1/4, -y-3/4'
'z-1/4, x+1/4, -y-1/2'
'-x-1/4, z+1/2, -y-1/4'
'-z+1/2, x+1/4, y-1/4'
'-x-1/4, -z+1/4, y'
'z-1/4, -x+1/2, y-3/4'
'x+1/2, z+1/2, y-1/2'
'-y+1/2, -z+1/2, -x'
'z, y+1/2, x'
'z+1/2, -y-1/4, -x-1/4'
'-z+1/4, -y-1/4, x'
'-z-1/4, y+1/2, -x-1/4'
'-y+1/2, z-1/4, x-3/4'
'y+1/4, z+1/4, -x'
'y+1/4, -z, x-3/4'

loop_
_atom_site_label
_atom_site_type_symbol
_atom_site_fract_x
_atom_site_fract_y
_atom_site_fract_z
_atom_site_U_iso_or_equiv
_atom_site_adp_type
_atom_site_occupancy
_atom_site_symmetry_multiplicity
_atom_site_calc_flag
_atom_site_refinement_flags
C1 C 0.75775(9) 0.02473(9) 0.85091(11) 0.0810(10) Uani 1 1 d .
H1 H 0.7502 0.0118 0.8273 0.097 Uiso 1 1 calc R
C2 C 0.76535(13) -0.00517(14) 0.88069(17) 0.1314(19) Uani 1 1 d .
H2A H 0.7798 -0.0258 0.8692 0.158 Uiso 1 1 calc R
H2B H 0.7412 -0.0156 0.8892 0.158 Uiso 1 1 calc R
C3 C 0.78701(18) 0.0095(2) 0.91490(17) 0.161(2) Uani 1 1 d .
H3A H 0.7927 -0.0115 0.9320 0.193 Uiso 1 1 calc R
H3B H 0.7714 0.0279 0.9286 0.193 Uiso 1 1 calc R
C4 C 0.82464(14) 0.02867(15) 0.90200(15) 0.1338(19) Uani 1 1 d .
H4A H 0.8386 0.0378 0.9241 0.161 Uiso 1 1 calc R
H4B H 0.8405 0.0103 0.8887 0.161 Uiso 1 1 calc R
C5 C 0.81542(12) 0.06093(11) 0.87641(11) 0.0989(12) Uani 1 1 d .
H5A H 0.8391 0.0723 0.8677 0.119 Uiso 1 1 calc R
H5B H 0.8019 0.0801 0.8910 0.119 Uiso 1 1 calc R
C6 C 0.79172(9) 0.05075(9) 0.84198(10) 0.0746(9) Uani 1 1 d .
H6 H 0.8078 0.0391 0.8223 0.090 Uiso 1 1 calc R
C7 C 0.73595(8) 0.08618(8) 0.84009(7) 0.0544(8) Uani 1 1 d .
C8 C 0.68886(8) 0.04228(9) 0.86647(8) 0.0666(9) Uani 1 1 d .
H8A H 0.6736 0.0648 0.8716 0.080 Uiso 1 1 calc R
H8B H 0.6874 0.0258 0.8887 0.080 Uiso 1 1 calc R
C9 C 0.8750 0.3750 0.8750 0.46(4) Uani 1 12 d S
Cl1 Cl 0.9003(3) 0.4003(3) 0.8497(3) 0.757(16) Uani 1 3 d S
N1 N 0.72802(6) 0.05346(6) 0.86039(6) 0.0625(7) Uani 1 1 d .
N2 N 0.77230(6) 0.08357(6) 0.82685(7) 0.0622(7) Uani 1 1 d .
O1 O 0.71400(6) 0.11263(6) 0.83503(6) 0.0752(8) Uani 1 1 d .

loop_
_atom_site_aniso_label
_atom_site_aniso_U_11
_atom_site_aniso_U_22
_atom_site_aniso_U_33
_atom_site_aniso_U_23
_atom_site_aniso_U_13
_atom_site_aniso_U_12
C1 0.079(2) 0.0617(18) 0.102(2) 0.0099(17) -0.0124(18) -0.0094(15)
C2 0.096(3) 0.103(3) 0.195(5) 0.065(3) -0.013(3) -0.018(2)
C3 0.150(5) 0.197(6) 0.135(4) 0.087(4) -0.040(4) -0.036(4)
C4 0.110(3) 0.152(4) 0.139(4) 0.038(3) -0.039(3) -0.021(3)
C5 0.091(3) 0.102(3) 0.104(3) 0.015(2) -0.015(2) -0.015(2)
C6 0.0682(19) 0.0646(19) 0.091(2) 0.0028(15) 0.0082(16) -0.0014(15)
C7 0.0589(16) 0.0503(16) 0.0541(16) -0.0081(11) 0.0063(11) -0.0066(12)
C8 0.0732(19) 0.0733(18) 0.0533(16) -0.0107(13) 0.0096(13) -0.0257(14)
C9 0.46(4) 0.46(4) 0.46(4) 0.000 0.000 0.000
Cl1 0.757(16) 0.757(16) 0.757(16) 0.164(12) 0.164(12) -0.164(12)
N1 0.0622(14) 0.0600(14) 0.0652(14) -0.0001(11) 0.0065(11) -0.0158(11)
N2 0.0616(15) 0.0523(13) 0.0727(15) -0.0021(10) 0.0158(11) -0.0044(11)
O1 0.0671(13) 0.0578(12) 0.1007(16) -0.0033(10) 0.0109(11) 0.0000(10)

loop_
_atom_type_symbol
_atom_type_description
_atom_type_scat_dispersion_real
_atom_type_scat_dispersion_imag
_atom_type_scat_source
C C 0.0033 0.0016 'International Tables Vol C Tables 4.2.6.8 and 6.1.1.4'
H H 0.0000 0.0000 'International Tables Vol C Tables 4.2.6.8 and 6.1.1.4'
Cl Cl 0.1484 0.1585 'International Tables Vol C Tables 4.2.6.8 and 6.1.1.4'
N N 0.0061 0.0033 'International Tables Vol C Tables 4.2.6.8 and 6.1.1.4'
O O 0.0106 0.0060 'International Tables Vol C Tables 4.2.6.8 and 6.1.1.4'

loop_
_geom_angle_atom_site_label_1
_geom_angle_atom_site_label_2
_geom_angle_atom_site_label_3
_geom_angle
_geom_angle_site_symmetry_1
_geom_angle_site_symmetry_3
N1 C1 C2 116.2(3) . .
N1 C1 C6 100.8(2) . .
C2 C1 C6 114.8(3) . .
N1 C1 H1 108.2 . .
C2 C1 H1 108.2 . .
C6 C1 H1 108.2 . .
C1 C2 C3 113.8(4) . .
C1 C2 H2A 108.8 . .
C3 C2 H2A 108.8 . .
C1 C2 H2B 108.8 . .
C3 C2 H2B 108.8 . .
H2A C2 H2B 107.7 . .
C2 C3 C4 110.1(5) . .
C2 C3 H3A 109.6 . .
C4 C3 H3A 109.6 . .
C2 C3 H3B 109.7 . .
C4 C3 H3B 109.6 . .
H3A C3 H3B 108.1 . .
C5 C4 C3 108.8(4) . .
C5 C4 H4A 109.9 . .
C3 C4 H4A 109.9 . .
C5 C4 H4B 109.9 . .
C3 C4 H4B 109.9 . .
H4A C4 H4B 108.3 . .
C4 C5 C6 115.1(3) . .
C4 C5 H5A 108.5 . .
C6 C5 H5A 108.5 . .
C4 C5 H5B 108.5 . .
C6 C5 H5B 108.5 . .
H5A C5 H5B 107.5 . .
N2 C6 C5 111.5(3) . .
N2 C6 C1 100.6(2) . .
C5 C6 C1 113.9(3) . .
N2 C6 H6 110.2 . .
C5 C6 H6 110.2 . .
C1 C6 H6 110.2 . .
O1 C7 N2 126.4(2) . .
O1 C7 N1 125.6(2) . .
N2 C7 N1 108.0(2) . .
N1 C8 N2 111.9(2) . 181_646
N1 C8 H8A 109.2 . .
N2 C8 H8A 109.2 181_646 .
N1 C8 H8B 109.2 . .
N2 C8 H8B 109.2 181_646 .
H8A C8 H8B 107.9 . .
Cl1 C9 Cl1 109.434(6) . 7_656
Cl1 C9 Cl1 109.434(1) . 27_654
Cl1 C9 Cl1 109.562(2) 7_656 27_654
Cl1 C9 Cl1 109.546(7) . 29_556
Cl1 C9 Cl1 109.427(2) 7_656 29_556
Cl1 C9 Cl1 109.425(1) 27_654 29_556
C7 N1 C8 119.6(2) . .
C7 N1 C1 107.9(2) . .
C8 N1 C1 121.0(2) . .
C7 N2 C6 111.8(2) . .
C7 N2 C8 121.8(2) . 143_646
C6 N2 C8 123.0(2) . 143_646

loop_
_geom_bond_atom_site_label_1
_geom_bond_atom_site_label_2
_geom_bond_distance
_geom_bond_site_symmetry_2
C1 N1 1.486(4) .
C1 C2 1.502(5) .
C1 C6 1.531(4) .
C1 H1 0.9800 .
C2 C3 1.508(8) .
C2 H2A 0.9700 .
C2 H2B 0.9700 .
C3 C4 1.546(7) .
C3 H3A 0.9700 .
C3 H3B 0.9700 .
C4 C5 1.478(6) .
C4 H4A 0.9700 .
C4 H4B 0.9700 .
C5 C6 1.507(5) .
C5 H5A 0.9700 .
C5 H5B 0.9700 .
C6 N2 1.437(4) .
C6 H6 0.9800 .
C7 O1 1.217(3) .
C7 N2 1.358(3) .
C7 N1 1.377(3) .
C8 N1 1.442(4) .
C8 N2 1.456(3) 181_646
C8 H8A 0.9700 .
C8 H8B 0.9700 .
C9 Cl1 1.533(19) .
C9 Cl1 1.533(19) 7_656
C9 Cl1 1.534(19) 27_654
C9 Cl1 1.534(19) 29_556
N2 C8 1.456(3) 143_646

loop_
_geom_torsion_atom_site_label_1
_geom_torsion_atom_site_label_2
_geom_torsion_atom_site_label_3
_geom_torsion_atom_site_label_4
_geom_torsion
_geom_torsion_site_symmetry_1
_geom_torsion_site_symmetry_4
N1 C1 C2 C3 -73.5(5) . .
C6 C1 C2 C3 43.7(6) . .
C1 C2 C3 C4 -54.9(7) . .
C2 C3 C4 C5 60.1(7) . .
C3 C4 C5 C6 -56.3(5) . .
C4 C5 C6 N2 158.3(4) . .
C4 C5 C6 C1 45.4(5) . .
N1 C1 C6 N2 -31.2(3) . .
C2 C1 C6 N2 -156.9(4) . .
N1 C1 C6 C5 88.2(3) . .
C2 C1 C6 C5 -37.5(5) . .
O1 C7 N1 C8 21.1(4) . .
N2 C7 N1 C8 -158.8(2) . .
O1 C7 N1 C1 164.9(3) . .
N2 C7 N1 C1 -15.0(3) . .
N2 C8 N1 C7 81.7(3) 181_646 .
N2 C8 N1 C1 -57.3(4) 181_646 .
C2 C1 N1 C7 154.0(3) . .
C6 C1 N1 C7 29.3(3) . .
C2 C1 N1 C8 -62.9(4) . .
C6 C1 N1 C8 172.4(2) . .
O1 C7 N2 C6 172.8(3) . .
N1 C7 N2 C6 -7.3(3) . .
O1 C7 N2 C8 13.1(4) . 143_646
N1 C7 N2 C8 -167.0(2) . 143_646
C5 C6 N2 C7 -96.0(3) . .
C1 C6 N2 C7 25.1(3) . .
C5 C6 N2 C8 63.4(4) . 143_646
C1 C6 N2 C8 -175.5(3) . 143_646
